data_1511626
loop_
_publ_author_name
'Mikhalenko, S.I.'
'Chaban, N.F.'
'Kuz'ma, Yu.B.'

_publ_section_title
;
 New compounds with the Y Cr B4 structure
;
_journal_name_full 'Izvestiya Akademii Nauk SSSR, Neorganicheskie Materialy'
_journal_page_first 44
_journal_page_last 48
_journal_volume 32
_journal_year 1996
_chemical_formula_sum 'B4 Ce Re'
_chemical_name_systematic 'Ce Re B4'
_space_group_IT_number 55
_symmetry_space_group_name_Hall '-P 2 2ab'
_symmetry_space_group_name_H-M 'P b a m'
_cell_angle_alpha 90
_cell_angle_beta 90
_cell_angle_gamma 90
_cell_formula_units_Z 4
_cell_length_a 6.013
_cell_length_b 11.619
_cell_length_c 3.626
_cell_volume 253.331
_citation_journal_id_ASTM IVNMAW
_cod_data_source_file boron4-x_28.cif
_cod_data_source_block B4Ce1Re1
_cod_original_cell_volume 253.3307
_cod_original_formula_sum 'B4 Ce1 Re1'
_cod_database_code 1511626

loop_
_symmetry_equiv_pos_as_xyz
x,y,z
-x,-y,z
x+1/2,-y+1/2,-z
-x+1/2,y+1/2,-z
-x,-y,-z
x,y,-z
-x-1/2,y-1/2,z
x-1/2,-y-1/2,z

loop_
_atom_site_label
_atom_site_type_symbol
_atom_site_fract_x
_atom_site_fract_y
_atom_site_fract_z
_atom_site_occupancy
_atom_site_U_iso_or_equiv
B3 B-1 0.111 0.545 0.5 1 0.0
B2 B-1 0.132 0.969 0.5 1 0.0
B4 B-1 0.984 0.311 0.5 1 0.0
B1 B-1 0.219 0.816 0.5 1 0.0
Ce1 Ce+3 0.1253 0.1505 0 1 0.0
Re1 Re+3 0.1307 0.4136 0 1 0.0
